data_7227312
loop_
_publ_author_name
'Rams, Micha\/l'
'Tomkowicz, Zbigniew'
'B\"ohme, Michael'
'Plass, Winfried'
'Suckert, Stefan'
'Werner, Julia'
'Jess, Inke'
'N\"ather, Christian'

_publ_section_title
;
 Influence of metal coordination and co-ligands on the magnetic properties
 of 1D Co(NCS)2 coordination polymers.
;
_journal_issue 4
_journal_name_full 'Physical chemistry chemical physics : PCCP'
_journal_page_first 3232
_journal_page_last 3243
_journal_paper_doi 10.1039/c6cp08193b
_journal_volume 19
_journal_year 2017
_chemical_formula_moiety 'C16 H14 Co N4 S2'
_chemical_formula_sum 'C16 H14 Co N4 S2'
_chemical_formula_weight 385.36
_space_group_crystal_system triclinic
_space_group_IT_number 2
_space_group_name_Hall '-P 1'
_space_group_name_H-M_alt 'P -1'
_symmetry_space_group_name_Hall '-P 1'
_symmetry_space_group_name_H-M 'P -1'
_atom_sites_solution_hydrogens geom
_audit_creation_method SHELXL-2014/7
_audit_update_record
;
2016-09-28 deposited with the CCDC.
2016-12-19 downloaded from the CCDC.
;
_cell_angle_alpha 115.112(4)
_cell_angle_beta 93.167(5)
_cell_angle_gamma 110.952(4)
_cell_formula_units_Z 2
_cell_length_a 9.1050(5)
_cell_length_b 10.7073(6)
_cell_length_c 11.0049(6)
_cell_measurement_reflns_used 14007
_cell_measurement_temperature 200(2)
_cell_measurement_theta_max 28.000
_cell_measurement_theta_min 2.108
_cell_volume 879.62(10)
_computing_structure_refinement 'SHELXL-2014/7 (Sheldrick, 2014)'
_diffrn_ambient_temperature 200(2)
_diffrn_measured_fraction_theta_full 0.999
_diffrn_measured_fraction_theta_max 0.999
_diffrn_measurement_device_type 'STOE IPDS-2'
_diffrn_measurement_method 'omega scans'
_diffrn_radiation_type MoK\a
_diffrn_radiation_wavelength 0.71073
_diffrn_reflns_av_R_equivalents 0.0353
_diffrn_reflns_av_unetI/netI 0.0311
_diffrn_reflns_Laue_measured_fraction_full 0.999
_diffrn_reflns_Laue_measured_fraction_max 0.999
_diffrn_reflns_limit_h_max 12
_diffrn_reflns_limit_h_min -12
_diffrn_reflns_limit_k_max 14
_diffrn_reflns_limit_k_min -14
_diffrn_reflns_limit_l_max 14
_diffrn_reflns_limit_l_min -14
_diffrn_reflns_number 14007
_diffrn_reflns_point_group_measured_fraction_full 0.999
_diffrn_reflns_point_group_measured_fraction_max 0.999
_diffrn_reflns_theta_full 25.242
_diffrn_reflns_theta_max 28.000
_diffrn_reflns_theta_min 2.108
_exptl_absorpt_coefficient_mu 1.215
_exptl_absorpt_correction_T_max 0.901
_exptl_absorpt_correction_T_min 0.852
_exptl_absorpt_correction_type numerical
_exptl_absorpt_process_details 'X-Shape and X-Red 32 (STOE, 2008)'
_exptl_crystal_colour blue
_exptl_crystal_density_diffrn 1.455
_exptl_crystal_description block
_exptl_crystal_F_000 394
_exptl_crystal_size_max 0.1230
_exptl_crystal_size_mid 0.0845
_exptl_crystal_size_min 0.0612
_refine_diff_density_max 0.313
_refine_diff_density_min -0.430
_refine_diff_density_rms 0.050
_refine_ls_extinction_method none
_refine_ls_goodness_of_fit_ref 1.044
_refine_ls_hydrogen_treatment constr
_refine_ls_matrix_type full
_refine_ls_number_parameters 247
_refine_ls_number_reflns 4232
_refine_ls_number_restraints 2
_refine_ls_restrained_S_all 1.043
_refine_ls_R_factor_all 0.0695
_refine_ls_R_factor_gt 0.0400
_refine_ls_shift/su_max 0.001
_refine_ls_shift/su_mean 0.000
_refine_ls_structure_factor_coef Fsqd
_refine_ls_weighting_details 'w=1/[\s^2^(Fo^2^)+(0.0436P)^2^+0.0713P] where P=(Fo^2^+2Fc^2^)/3'
_refine_ls_weighting_scheme calc
_refine_ls_wR_factor_gt 0.0808
_refine_ls_wR_factor_ref 0.0900
_reflns_Friedel_coverage 0.000
_reflns_number_gt 2851
_reflns_number_total 4232
_reflns_threshold_expression 'I > 2\s(I)'
_cod_data_source_file c6cp08193b2.cif
_cod_data_source_block tr512a
_cod_depositor_comments 'Adding full bibliography for 7227311--7227312.cif.'
_cod_original_cell_volume 879.62(9)
_cod_database_code 7227312
_shelx_shelxl_version_number 2014/7
_shelx_space_group_comment
;
The symmetry employed for this shelxl refinement is uniquely defined
by the following loop, which should always be used as a source of
symmetry information in preference to the above space-group names.
They are only intended as comments.
;

loop_
_space_group_symop_operation_xyz
'x, y, z'
'-x, -y, -z'

loop_
_atom_site_label
_atom_site_type_symbol
_atom_site_fract_x
_atom_site_fract_y
_atom_site_fract_z
_atom_site_U_iso_or_equiv
_atom_site_adp_type
_atom_site_occupancy
_atom_site_site_symmetry_order
_atom_site_calc_flag
_atom_site_refinement_flags_posn
_atom_site_refinement_flags_adp
_atom_site_refinement_flags_occupancy
_atom_site_disorder_assembly
_atom_site_disorder_group
Co1 Co 1.0000 0.5000 0.5000 0.03058(12) Uani 1 2 d S . P . .
N1 N 0.5762(2) 0.1209(2) 0.3952(2) 0.0360(5) Uani 1 1 d . . . . .
C1 C 0.6369(3) 0.2165(3) 0.3668(2) 0.0304(5) Uani 1 1 d . . . . .
S1 S 0.71999(8) 0.35104(7) 0.32528(7) 0.04000(16) Uani 1 1 d . . . . .
N11 N 0.9078(3) 0.6446(2) 0.6440(2) 0.0377(5) Uani 1 1 d . . . . .
C11 C 0.9236(4) 0.6718(3) 0.7754(3) 0.0485(6) Uani 1 1 d . . . . .
H11 H 0.9784 0.6259 0.8062 0.058 Uiso 1 1 calc R U . . .
C12 C 0.8636(4) 0.7635(4) 0.8679(3) 0.0597(8) Uani 1 1 d . . . . .
H12 H 0.8774 0.7791 0.9602 0.072 Uiso 1 1 calc R U . . .
C13 C 0.7835(4) 0.8331(3) 0.8282(4) 0.0582(8) Uani 1 1 d . . . . .
C14 C 0.7675(4) 0.8051(3) 0.6922(4) 0.0562(8) Uani 1 1 d . . . . .
H14 H 0.7136 0.8501 0.6593 0.067 Uiso 1 1 calc R U . . .
C15 C 0.8295(3) 0.7123(3) 0.6053(3) 0.0475(6) Uani 1 1 d . . . . .
H15 H 0.8165 0.6947 0.5123 0.057 Uiso 1 1 calc R U . . .
C16 C 0.7085(7) 0.9329(6) 0.9086(6) 0.0510(13) Uani 0.68 1 d D . P A 1
H16 H 0.6541 0.9684 0.8637 0.061 Uiso 0.68 1 calc R U P A 1
C17 C 0.7141(8) 0.9736(7) 1.0381(6) 0.0808(19) Uani 0.68 1 d D . P A 1
H17A H 0.7680 0.9392 1.0847 0.097 Uiso 0.68 1 calc R U P A 1
H17B H 0.6645 1.0380 1.0866 0.097 Uiso 0.68 1 calc R U P A 1
C16' C 0.7503(15) 0.9360(14) 0.9660(15) 0.054(3) Uani 0.32 1 d D . P A 2
H16' H 0.7785 0.9377 1.0513 0.065 Uiso 0.32 1 calc R U P A 2
C17' C 0.6810(14) 1.0187(14) 0.9532(12) 0.068(3) Uani 0.32 1 d D . P A 2
H17C H 0.6550 1.0134 0.8658 0.081 Uiso 0.32 1 calc R U P A 2
H17D H 0.6564 1.0843 1.0312 0.081 Uiso 0.32 1 calc R U P A 2
Co2 Co 0.5000 0.0000 0.5000 0.03112(12) Uani 1 2 d S . P . .
N2 N 1.0566(3) 0.6384(2) 0.4070(2) 0.0351(4) Uani 1 1 d . . . . .
C2 C 1.1238(3) 0.7239(3) 0.3692(2) 0.0304(5) Uani 1 1 d . . . . .
S2 S 1.22319(8) 0.84533(7) 0.31649(6) 0.03835(16) Uani 1 1 d . . . . .
N21 N 0.4104(3) 0.1621(2) 0.6253(2) 0.0369(5) Uani 1 1 d . . . . .
C21 C 0.2701(3) 0.1161(3) 0.6612(3) 0.0438(6) Uani 1 1 d . . . . .
H21 H 0.2066 0.0100 0.6241 0.053 Uiso 1 1 calc R U . . .
C22 C 0.2135(4) 0.2146(4) 0.7488(3) 0.0493(7) Uani 1 1 d . . . . .
H22 H 0.1126 0.1759 0.7700 0.059 Uiso 1 1 calc R U . . .
C23 C 0.3033(4) 0.3700(3) 0.8063(3) 0.0468(7) Uani 1 1 d . . . . .
C24 C 0.4478(4) 0.4186(3) 0.7672(3) 0.0477(6) Uani 1 1 d . . . . .
H24 H 0.5124 0.5241 0.8016 0.057 Uiso 1 1 calc R U . . .
C25 C 0.4961(3) 0.3131(3) 0.6788(3) 0.0428(6) Uani 1 1 d . . . . .
H25 H 0.5952 0.3487 0.6541 0.051 Uiso 1 1 calc R U . . .
C26 C 0.2323(12) 0.4602(9) 0.8991(10) 0.049(2) Uani 0.63 1 d D . P B 1
H26 H 0.1244 0.4116 0.9038 0.059 Uiso 0.63 1 calc R U P B 1
C27 C 0.3132(9) 0.6086(8) 0.9776(6) 0.0691(16) Uani 0.63 1 d D . P B 1
H27A H 0.4212 0.6587 0.9739 0.083 Uiso 0.63 1 calc R U P B 1
H27B H 0.2634 0.6653 1.0378 0.083 Uiso 0.63 1 calc R U P B 1
C26' C 0.2830(15) 0.5097(15) 0.9197(15) 0.037(3) Uani 0.37 1 d D . P B 2
H26' H 0.3654 0.6101 0.9563 0.045 Uiso 0.37 1 calc R U P B 2
C27' C 0.1489(11) 0.4834(11) 0.9622(9) 0.061(2) Uani 0.37 1 d D . P B 2
H27C H 0.0677 0.3824 0.9245 0.073 Uiso 0.37 1 calc R U P B 2
H27D H 0.1328 0.5655 1.0307 0.073 Uiso 0.37 1 calc R U P B 2

loop_
_atom_site_aniso_label
_atom_site_aniso_U_11
_atom_site_aniso_U_22
_atom_site_aniso_U_33
_atom_site_aniso_U_23
_atom_site_aniso_U_13
_atom_site_aniso_U_12
Co1 0.0296(3) 0.0272(2) 0.0383(2) 0.0197(2) 0.0089(2) 0.0102(2)
N1 0.0315(11) 0.0363(11) 0.0430(11) 0.0251(9) 0.0084(9) 0.0098(10)
C1 0.0261(12) 0.0320(12) 0.0321(11) 0.0150(10) 0.0048(9) 0.0116(11)
S1 0.0359(4) 0.0367(4) 0.0487(4) 0.0288(3) 0.0031(3) 0.0073(3)
N11 0.0382(12) 0.0358(11) 0.0423(11) 0.0205(9) 0.0100(9) 0.0165(10)
C11 0.0547(17) 0.0498(16) 0.0468(14) 0.0242(13) 0.0165(13) 0.0261(15)
C12 0.067(2) 0.0550(19) 0.0494(16) 0.0192(14) 0.0231(15) 0.0233(17)
C13 0.0451(17) 0.0412(17) 0.078(2) 0.0196(15) 0.0264(16) 0.0168(15)
C14 0.0474(17) 0.0452(17) 0.081(2) 0.0278(15) 0.0194(15) 0.0264(15)
C15 0.0445(16) 0.0456(15) 0.0583(16) 0.0268(13) 0.0117(13) 0.0228(13)
C16 0.049(3) 0.045(3) 0.049(3) 0.011(2) 0.006(3) 0.025(3)
C17 0.102(5) 0.088(4) 0.062(3) 0.025(3) 0.032(3) 0.062(4)
C16' 0.053(7) 0.064(7) 0.044(6) 0.020(6) 0.006(5) 0.033(6)
C17' 0.079(8) 0.063(7) 0.046(5) 0.012(5) 0.009(5) 0.031(7)
Co2 0.0283(3) 0.0291(2) 0.0404(2) 0.0212(2) 0.0116(2) 0.0106(2)
N2 0.0319(11) 0.0320(11) 0.0428(11) 0.0238(9) 0.0047(9) 0.0083(9)
C2 0.0277(12) 0.0295(12) 0.0324(11) 0.0138(10) 0.0046(9) 0.0119(11)
S2 0.0343(4) 0.0387(4) 0.0446(3) 0.0278(3) 0.0084(3) 0.0084(3)
N21 0.0349(12) 0.0367(11) 0.0440(11) 0.0222(10) 0.0132(9) 0.0162(10)
C21 0.0380(14) 0.0483(15) 0.0484(14) 0.0247(12) 0.0154(11) 0.0189(13)
C22 0.0452(16) 0.068(2) 0.0500(15) 0.0329(15) 0.0207(13) 0.0331(16)
C23 0.0580(18) 0.0600(18) 0.0397(13) 0.0261(13) 0.0122(12) 0.0400(16)
C24 0.0553(18) 0.0397(15) 0.0508(15) 0.0202(12) 0.0100(13) 0.0249(14)
C25 0.0405(14) 0.0373(14) 0.0515(14) 0.0213(12) 0.0107(12) 0.0172(12)
C26 0.058(5) 0.039(5) 0.041(4) 0.014(4) 0.004(4) 0.018(4)
C27 0.096(5) 0.074(4) 0.049(3) 0.023(3) 0.028(3) 0.054(4)
C26' 0.043(7) 0.022(7) 0.029(4) -0.004(5) -0.001(5) 0.018(5)
C27' 0.059(6) 0.067(6) 0.048(4) 0.010(4) 0.017(4) 0.038(5)

loop_
_atom_type_symbol
_atom_type_description
_atom_type_scat_dispersion_real
_atom_type_scat_dispersion_imag
_atom_type_scat_source
C C 0.0033 0.0016 'International Tables Vol C Tables 4.2.6.8 and 6.1.1.4'
H H 0.0000 0.0000 'International Tables Vol C Tables 4.2.6.8 and 6.1.1.4'
Co Co 0.3494 0.9721 'International Tables Vol C Tables 4.2.6.8 and 6.1.1.4'
N N 0.0061 0.0033 'International Tables Vol C Tables 4.2.6.8 and 6.1.1.4'
S S 0.1246 0.1234 'International Tables Vol C Tables 4.2.6.8 and 6.1.1.4'

loop_
_geom_angle_atom_site_label_1
_geom_angle_atom_site_label_2
_geom_angle_atom_site_label_3
_geom_angle
_geom_angle_site_symmetry_1
_geom_angle_site_symmetry_3
N2 Co1 N2 180.0 . 2_766
N2 Co1 N11 89.78(8) . 2_766
N2 Co1 N11 90.22(8) 2_766 2_766
N2 Co1 N11 90.22(8) . .
N2 Co1 N11 89.78(8) 2_766 .
N11 Co1 N11 180.0 2_766 .
N2 Co1 S1 93.86(6) . 2_766
N2 Co1 S1 86.14(6) 2_766 2_766
N11 Co1 S1 89.73(6) 2_766 2_766
N11 Co1 S1 90.27(6) . 2_766
N2 Co1 S1 86.14(6) . .
N2 Co1 S1 93.86(6) 2_766 .
N11 Co1 S1 90.27(6) 2_766 .
N11 Co1 S1 89.73(6) . .
S1 Co1 S1 180.0 2_766 .
C1 N1 Co2 164.1(2) . .
N1 C1 S1 179.1(2) . .
C1 S1 Co1 99.80(8) . .
C11 N11 C15 116.5(2) . .
C11 N11 Co1 122.41(17) . .
C15 N11 Co1 121.10(18) . .
N11 C11 C12 122.7(3) . .
N11 C11 H11 118.7 . .
C12 C11 H11 118.7 . .
C11 C12 C13 120.8(3) . .
C11 C12 H12 119.6 . .
C13 C12 H12 119.6 . .
C12 C13 C14 116.4(3) . .
C12 C13 C16 129.8(4) . .
C14 C13 C16 113.7(4) . .
C12 C13 C16' 103.9(5) . .
C14 C13 C16' 139.4(5) . .
C15 C14 C13 119.9(3) . .
C15 C14 H14 120.1 . .
C13 C14 H14 120.1 . .
N11 C15 C14 123.7(3) . .
N11 C15 H15 118.1 . .
C14 C15 H15 118.1 . .
C17 C16 C13 122.3(6) . .
C17 C16 H16 118.8 . .
C13 C16 H16 118.8 . .
C16 C17 H17A 120.0 . .
C16 C17 H17B 120.0 . .
H17A C17 H17B 120.0 . .
C17' C16' C13 114.3(12) . .
C17' C16' H16' 122.9 . .
C13 C16' H16' 122.9 . .
C16' C17' H17C 120.0 . .
C16' C17' H17D 120.0 . .
H17C C17' H17D 120.0 . .
N1 Co2 N1 180.0 . 2_656
N1 Co2 N21 90.32(8) . 2_656
N1 Co2 N21 89.68(8) 2_656 2_656
N1 Co2 N21 89.68(8) . .
N1 Co2 N21 90.32(8) 2_656 .
N21 Co2 N21 180.0 2_656 .
N1 Co2 S2 87.54(6) . 1_445
N1 Co2 S2 92.47(6) 2_656 1_445
N21 Co2 S2 90.35(6) 2_656 1_445
N21 Co2 S2 89.65(6) . 1_445
N1 Co2 S2 92.46(6) . 2_766
N1 Co2 S2 87.53(6) 2_656 2_766
N21 Co2 S2 89.65(6) 2_656 2_766
N21 Co2 S2 90.35(6) . 2_766
S2 Co2 S2 180.00(3) 1_445 2_766
C2 N2 Co1 164.38(19) . .
N2 C2 S2 178.7(2) . .
C2 S2 Co2 101.16(8) . 1_665
C21 N21 C25 116.6(2) . .
C21 N21 Co2 120.94(18) . .
C25 N21 Co2 122.34(17) . .
N21 C21 C22 123.4(3) . .
N21 C21 H21 118.3 . .
C22 C21 H21 118.3 . .
C21 C22 C23 120.1(3) . .
C21 C22 H22 120.0 . .
C23 C22 H22 120.0 . .
C22 C23 C24 116.8(2) . .
C22 C23 C26 114.4(4) . .
C24 C23 C26 128.7(4) . .
C22 C23 C26' 132.5(5) . .
C24 C23 C26' 110.5(5) . .
C25 C24 C23 119.7(3) . .
C25 C24 H24 120.2 . .
C23 C24 H24 120.2 . .
N21 C25 C24 123.5(3) . .
N21 C25 H25 118.3 . .
C24 C25 H25 118.3 . .
C27 C26 C23 121.8(8) . .
C27 C26 H26 119.1 . .
C23 C26 H26 119.1 . .
C26 C27 H27A 120.0 . .
C26 C27 H27B 120.0 . .
H27A C27 H27B 120.0 . .
C27' C26' C23 117.9(10) . .
C27' C26' H26' 121.0 . .
C23 C26' H26' 121.0 . .
C26' C27' H27C 120.0 . .
C26' C27' H27D 120.0 . .
H27C C27' H27D 120.0 . .

loop_
_geom_bond_atom_site_label_1
_geom_bond_atom_site_label_2
_geom_bond_distance
_geom_bond_site_symmetry_2
Co1 N2 2.0757(19) .
Co1 N2 2.0758(19) 2_766
Co1 N11 2.147(2) 2_766
Co1 N11 2.147(2) .
Co1 S1 2.5862(7) 2_766
Co1 S1 2.5862(7) .
N1 C1 1.156(3) .
N1 Co2 2.0500(19) .
C1 S1 1.635(2) .
N11 C11 1.336(3) .
N11 C15 1.347(3) .
C11 C12 1.377(4) .
C11 H11 0.9500 .
C12 C13 1.382(5) .
C12 H12 0.9500 .
C13 C14 1.383(5) .
C13 C16 1.476(6) .
C13 C16' 1.573(14) .
C14 C15 1.369(4) .
C14 H14 0.9500 .
C15 H15 0.9500 .
C16 C17 1.293(7) .
C16 H16 0.9500 .
C17 H17A 0.9500 .
C17 H17B 0.9500 .
C16' C17' 1.304(12) .
C16' H16' 0.9500 .
C17' H17C 0.9500 .
C17' H17D 0.9500 .
Co2 N1 2.050(2) 2_656
Co2 N21 2.164(2) 2_656
Co2 N21 2.164(2) .
Co2 S2 2.6051(7) 1_445
Co2 S2 2.6051(7) 2_766
N2 C2 1.156(3) .
C2 S2 1.644(2) .
S2 Co2 2.6051(7) 1_665
N21 C21 1.343(3) .
N21 C25 1.345(3) .
C21 C22 1.374(4) .
C21 H21 0.9500 .
C22 C23 1.383(4) .
C22 H22 0.9500 .
C23 C24 1.397(4) .
C23 C26 1.441(11) .
C23 C26' 1.571(13) .
C24 C25 1.373(4) .
C24 H24 0.9500 .
C25 H25 0.9500 .
C26 C27 1.319(8) .
C26 H26 0.9500 .
C27 H27A 0.9500 .
C27 H27B 0.9500 .
C26' C27' 1.311(14) .
C26' H26' 0.9500 .
C27' H27C 0.9500 .
C27' H27D 0.9500 .

loop_
_geom_hbond_atom_site_label_D
_geom_hbond_atom_site_label_H
_geom_hbond_atom_site_label_A
_geom_hbond_distance_DH
_geom_hbond_distance_HA
_geom_hbond_distance_DA
_geom_hbond_angle_DHA
_geom_hbond_site_symmetry_A
C14 H14 S2 0.95 2.99 3.756(3) 138.6 2_776
C15 H15 N2 0.95 2.67 3.141(4) 111.4 .
